data_1566840
loop_
_publ_author_name
'Li, Taian'
'Chiou, Mong-Feng'
'Li, Yajun'
'Ye, Changqing'
'Su, Min'
'Xue, Mengyu'
'Yuan, Xiaobin'
'Wang, Chuanchuan'
'Wan, Wen-Ming'
'Li, Daliang'
'Bao, Hongli'

_publ_section_title
;
 Synthesis of Unsymmetrically Tetrasubstituted Pyrroles and Studies of
 AIEE in Pyrrolo[1,2-a]pyrimidine Derivatives
;
_journal_name_full 'Chemical Science'
_journal_paper_doi 10.1039/D2SC00837H
_journal_year 2022
_chemical_formula_sum 'C35 H23 N3'
_chemical_formula_weight 485.56
_space_group_crystal_system monoclinic
_space_group_IT_number 14
_space_group_name_Hall '-P 2ybc'
_space_group_name_H-M_alt 'P 1 21/c 1'
_atom_sites_solution_hydrogens geom
_audit_creation_method SHELXL-2018/3
_audit_update_record
;
2022-01-25 deposited with the CCDC.	2022-04-13 downloaded from the CCDC.
;
_cell_angle_alpha 90
_cell_angle_beta 116.236(16)
_cell_angle_gamma 90
_cell_formula_units_Z 4
_cell_length_a 9.7978(12)
_cell_length_b 27.007(2)
_cell_length_c 10.7502(14)
_cell_measurement_reflns_used 9320
_cell_measurement_temperature 293(2)
_cell_measurement_theta_max 60.5270
_cell_measurement_theta_min 2.8570
_cell_volume 2551.6(6)
_computing_cell_refinement 'CrysAlisPro 1.171.41.93a (Rigaku OD, 2020)'
_computing_data_collection 'CrysAlisPro 1.171.41.93a (Rigaku OD, 2020)'
_computing_data_reduction 'CrysAlisPro 1.171.41.93a (Rigaku OD, 2020)'
_computing_structure_refinement 'SHELXL-2018/3 (Sheldrick, 2018)'
_computing_structure_solution 'SHELXT 2018/2 (Sheldrick, 2018)'
_diffrn_ambient_temperature 293(2)
_diffrn_detector_area_resol_mean 10.0000
_diffrn_measured_fraction_theta_full 1.000
_diffrn_measured_fraction_theta_max 0.964
_diffrn_measurement_device_type 'ROD, Synergy Custom system, HyPix'
_diffrn_measurement_method '\w scans'
_diffrn_radiation_type GaK\a
_diffrn_radiation_wavelength 1.3405
_diffrn_reflns_av_R_equivalents 0.0378
_diffrn_reflns_av_unetI/netI 0.0340
_diffrn_reflns_Laue_measured_fraction_full 1.000
_diffrn_reflns_Laue_measured_fraction_max 0.964
_diffrn_reflns_limit_h_max 12
_diffrn_reflns_limit_h_min -11
_diffrn_reflns_limit_k_max 34
_diffrn_reflns_limit_k_min -33
_diffrn_reflns_limit_l_max 9
_diffrn_reflns_limit_l_min -13
_diffrn_reflns_number 22817
_diffrn_reflns_point_group_measured_fraction_full 1.000
_diffrn_reflns_point_group_measured_fraction_max 0.964
_diffrn_reflns_theta_full 53.543
_diffrn_reflns_theta_max 61.289
_diffrn_reflns_theta_min 2.845
_diffrn_source 'micro-focus metaljet'
_exptl_absorpt_coefficient_mu 0.367
_exptl_absorpt_correction_T_max 1.00000
_exptl_absorpt_correction_T_min 0.42123
_exptl_absorpt_correction_type multi-scan
_exptl_absorpt_process_details
;
CrysAlisPro 1.171.41.93a (Rigaku Oxford Diffraction, 2020)
Empirical absorption correction using spherical harmonics,
implemented in SCALE3 ABSPACK scaling algorithm.
;
_exptl_crystal_colour orange
_exptl_crystal_density_diffrn 1.264
_exptl_crystal_description prism
_exptl_crystal_F_000 1016
_exptl_crystal_size_max 0.22
_exptl_crystal_size_mid 0.05
_exptl_crystal_size_min 0.04
_refine_diff_density_max 0.841
_refine_diff_density_min -0.328
_refine_diff_density_rms 0.061
_refine_ls_extinction_coef 0.0011(4)
_refine_ls_extinction_expression Fc^*^=kFc[1+0.001xFc^2^\l^3^/sin(2\q)]^-1/4^
_refine_ls_extinction_method 'SHELXL-2018/3 (Sheldrick 2018)'
_refine_ls_goodness_of_fit_ref 1.090
_refine_ls_hydrogen_treatment constr
_refine_ls_matrix_type full
_refine_ls_number_parameters 345
_refine_ls_number_reflns 5767
_refine_ls_number_restraints 0
_refine_ls_restrained_S_all 1.090
_refine_ls_R_factor_all 0.1109
_refine_ls_R_factor_gt 0.0883
_refine_ls_shift/su_max 0.000
_refine_ls_shift/su_mean 0.000
_refine_ls_structure_factor_coef Fsqd
_refine_ls_weighting_details 'w=1/[\s^2^(Fo^2^)+(0.1228P)^2^+1.8504P] where P=(Fo^2^+2Fc^2^)/3'
_refine_ls_weighting_scheme calc
_refine_ls_wR_factor_gt 0.2547
_refine_ls_wR_factor_ref 0.2749
_reflns_Friedel_coverage 0.000
_reflns_number_gt 4035
_reflns_number_total 5767
_reflns_threshold_expression 'I > 2\s(I)'
_cod_data_source_file d2sc00837h2.cif
_cod_data_source_block Compound-5-41
_cod_original_cell_volume 2551.5(6)
_cod_original_sg_symbol_H-M 'P 21/c'
_cod_database_code 1566840
_shelx_shelxl_version_number 2018/3
_shelx_space_group_comment
;
The symmetry employed for this shelxl refinement is uniquely defined
by the following loop, which should always be used as a source of
symmetry information in preference to the above space-group names.
They are only intended as comments.
;

loop_
_space_group_symop_operation_xyz
'x, y, z'
'-x, y+1/2, -z+1/2'
'-x, -y, -z'
'x, -y-1/2, z-1/2'

loop_
_atom_site_label
_atom_site_type_symbol
_atom_site_fract_x
_atom_site_fract_y
_atom_site_fract_z
_atom_site_U_iso_or_equiv
_atom_site_adp_type
_atom_site_occupancy
_atom_site_site_symmetry_order
_atom_site_calc_flag
_atom_site_refinement_flags_posn
_atom_site_refinement_flags_adp
_atom_site_refinement_flags_occupancy
_atom_site_disorder_assembly
_atom_site_disorder_group
N1 N 0.7403(3) 0.23086(8) 0.4975(3) 0.0518(6) Uani 1 1 d . . . . .
N2 N 0.9105(3) 0.28287(9) 0.4450(3) 0.0590(6) Uani 1 1 d . . . . .
N3 N 0.4179(4) 0.33276(12) 0.6063(4) 0.0825(9) Uani 1 1 d . . . . .
C1 C 0.6770(4) 0.45215(11) 0.4672(3) 0.0572(7) Uani 1 1 d . . . . .
C2 C 0.8255(4) 0.46951(11) 0.5497(4) 0.0622(8) Uani 1 1 d . . . . .
C3 C 0.8550(5) 0.52039(13) 0.5503(5) 0.0809(11) Uani 1 1 d . . . . .
H3 H 0.952319 0.532140 0.606308 0.097 Uiso 1 1 calc R U . . .
C4 C 0.7452(5) 0.55288(13) 0.4714(5) 0.0809(11) Uani 1 1 d . . . . .
H4 H 0.767324 0.586405 0.472212 0.097 Uiso 1 1 calc R U . . .
C5 C 0.5999(5) 0.53549(14) 0.3896(5) 0.0829(11) Uani 1 1 d . . . . .
H5 H 0.524333 0.557642 0.335257 0.099 Uiso 1 1 calc R U . . .
C6 C 0.5655(4) 0.48662(13) 0.3872(4) 0.0783(10) Uani 1 1 d . . . . .
H6 H 0.466740 0.475898 0.331755 0.094 Uiso 1 1 calc R U . . .
C7 C 0.6473(4) 0.40086(11) 0.4645(4) 0.0583(7) Uani 1 1 d . . . . .
H7 H 0.548185 0.389631 0.413332 0.070 Uiso 1 1 calc R U . . .
C8 C 0.7588(3) 0.36739(11) 0.5341(3) 0.0553(7) Uani 1 1 d . . . . .
C9 C 0.9082(4) 0.38503(13) 0.6149(4) 0.0707(9) Uani 1 1 d . . . . .
H9 H 0.986176 0.362673 0.662791 0.085 Uiso 1 1 calc R U . . .
C10 C 0.9390(4) 0.43416(13) 0.6233(4) 0.0776(11) Uani 1 1 d . . . . .
H10 H 1.037596 0.444922 0.679023 0.093 Uiso 1 1 calc R U . . .
C11 C 0.7289(3) 0.31367(10) 0.5275(3) 0.0538(7) Uani 1 1 d . . . . .
C12 C 0.8027(3) 0.27746(11) 0.4904(3) 0.0533(7) Uani 1 1 d . . . . .
C13 C 0.6219(3) 0.23804(11) 0.5336(3) 0.0526(7) Uani 1 1 d . . . . .
C14 C 0.6169(3) 0.28884(11) 0.5526(3) 0.0544(7) Uani 1 1 d . . . . .
C15 C 0.9621(3) 0.24310(11) 0.4107(4) 0.0581(7) Uani 1 1 d . . . . .
C16 C 0.9150(4) 0.19527(11) 0.4300(3) 0.0588(7) Uani 1 1 d . . . . .
H16 H 0.958258 0.167719 0.409344 0.071 Uiso 1 1 calc R U . . .
C17 C 0.8092(3) 0.18827(10) 0.4773(3) 0.0527(7) Uani 1 1 d . . . . .
C18 C 0.5139(3) 0.20035(11) 0.5341(4) 0.0582(8) Uani 1 1 d . . . . .
C19 C 0.4506(4) 0.16488(13) 0.4244(4) 0.0673(9) Uani 1 1 d . . . . .
H19 H 0.478766 0.166186 0.352443 0.081 Uiso 1 1 calc R U . . .
C20 C 0.3509(4) 0.12936(15) 0.4213(4) 0.0740(9) Uani 1 1 d . . . . .
H20 H 0.313988 0.106156 0.350103 0.089 Uiso 1 1 calc R U . . .
C21 C 0.3061(4) 0.12840(13) 0.5250(4) 0.0636(8) Uani 1 1 d . . . . .
C22 C 0.3532(3) 0.16364(13) 0.6303(3) 0.0603(8) Uani 1 1 d . . . . .
C23 C 0.4663(4) 0.20027(12) 0.6334(4) 0.0637(8) Uani 1 1 d . . . . .
H23 H 0.504761 0.223450 0.704646 0.076 Uiso 1 1 calc R U . . .
C24 C 0.5066(4) 0.31271(12) 0.5845(3) 0.0602(8) Uani 1 1 d . . . . .
C25 C 1.0774(4) 0.24932(14) 0.3559(4) 0.0713(9) Uani 1 1 d . . . . .
H25A H 1.070989 0.221846 0.296952 0.107 Uiso 1 1 calc R U . . .
H25B H 1.177410 0.250590 0.431927 0.107 Uiso 1 1 calc R U . . .
H25C H 1.057591 0.279526 0.303736 0.107 Uiso 1 1 calc R U . . .
C26 C 0.7779(3) 0.13891(10) 0.5178(3) 0.0540(7) Uani 1 1 d . . . . .
C27 C 0.7474(4) 0.09954(12) 0.4275(4) 0.0701(9) Uani 1 1 d . . . . .
H27 H 0.742763 0.104462 0.340105 0.084 Uiso 1 1 calc R U . . .
C28 C 0.7237(5) 0.05267(14) 0.4669(5) 0.0881(13) Uani 1 1 d . . . . .
H28 H 0.703427 0.026099 0.406260 0.106 Uiso 1 1 calc R U . . .
C29 C 0.7304(5) 0.04573(14) 0.5955(6) 0.0907(13) Uani 1 1 d . . . . .
H29 H 0.710920 0.014563 0.620767 0.109 Uiso 1 1 calc R U . . .
C30 C 0.7653(5) 0.08410(14) 0.6869(5) 0.0764(10) Uani 1 1 d . . . . .
H30 H 0.773532 0.078641 0.775352 0.092 Uiso 1 1 calc R U . . .
C31 C 0.7885(4) 0.13109(12) 0.6487(4) 0.0602(8) Uani 1 1 d . . . . .
H31 H 0.811122 0.157270 0.710906 0.072 Uiso 1 1 calc R U . . .
C32 C 0.2009(4) 0.09020(15) 0.5303(5) 0.0820(11) Uani 1 1 d . . . . .
H32 H 0.167571 0.065224 0.463856 0.098 Uiso 1 1 calc R U . . .
C33 C 0.1539(4) 0.09089(16) 0.6267(5) 0.0835(12) Uani 1 1 d . . . . .
H33 H 0.088080 0.066396 0.628602 0.100 Uiso 1 1 calc R U . . .
C34 C 0.2034(5) 0.12934(17) 0.7299(5) 0.0849(12) Uani 1 1 d . . . . .
H34 H 0.168997 0.129638 0.797837 0.102 Uiso 1 1 calc R U . . .
C35 C 0.3002(4) 0.16527(15) 0.7289(4) 0.0722(9) Uani 1 1 d . . . . .
H35 H 0.330092 0.190605 0.794208 0.087 Uiso 1 1 calc R U . . .

loop_
_atom_site_aniso_label
_atom_site_aniso_U_11
_atom_site_aniso_U_22
_atom_site_aniso_U_33
_atom_site_aniso_U_23
_atom_site_aniso_U_13
_atom_site_aniso_U_12
N1 0.0463(12) 0.0417(12) 0.0673(15) 0.0068(10) 0.0249(11) 0.0039(9)
N2 0.0523(13) 0.0485(13) 0.0807(18) 0.0090(12) 0.0334(13) 0.0028(11)
N3 0.092(2) 0.075(2) 0.096(2) 0.0143(17) 0.056(2) 0.0233(17)
C1 0.0587(17) 0.0454(15) 0.0678(18) -0.0015(13) 0.0281(15) 0.0047(12)
C2 0.070(2) 0.0449(16) 0.070(2) -0.0048(14) 0.0299(16) -0.0041(13)
C3 0.084(3) 0.0512(19) 0.096(3) -0.0080(18) 0.030(2) -0.0112(17)
C4 0.102(3) 0.0438(17) 0.099(3) -0.0048(18) 0.046(2) 0.0007(18)
C5 0.091(3) 0.0523(19) 0.099(3) 0.0068(19) 0.037(2) 0.0195(18)
C6 0.068(2) 0.0540(19) 0.098(3) 0.0006(18) 0.0236(19) 0.0106(16)
C7 0.0512(16) 0.0453(15) 0.074(2) -0.0033(14) 0.0238(14) -0.0004(12)
C8 0.0557(16) 0.0448(15) 0.0665(18) 0.0014(13) 0.0281(14) 0.0013(12)
C9 0.0539(17) 0.0554(18) 0.087(2) 0.0121(17) 0.0165(16) 0.0008(14)
C10 0.0581(19) 0.0567(19) 0.094(3) 0.0048(18) 0.0119(18) -0.0082(15)
C11 0.0505(15) 0.0437(15) 0.0671(18) 0.0031(12) 0.0260(14) 0.0011(11)
C12 0.0485(15) 0.0431(14) 0.0699(18) 0.0044(13) 0.0277(13) 0.0012(11)
C13 0.0465(14) 0.0492(15) 0.0618(17) 0.0080(13) 0.0236(13) 0.0027(11)
C14 0.0513(15) 0.0502(15) 0.0633(17) 0.0044(13) 0.0269(13) 0.0052(12)
C15 0.0524(16) 0.0530(16) 0.0727(19) 0.0087(14) 0.0312(15) 0.0058(13)
C16 0.0579(17) 0.0495(16) 0.074(2) 0.0071(14) 0.0336(15) 0.0083(13)
C17 0.0485(15) 0.0450(15) 0.0617(17) 0.0027(12) 0.0216(13) 0.0027(11)
C18 0.0462(15) 0.0537(16) 0.075(2) 0.0176(15) 0.0276(14) 0.0092(12)
C19 0.0558(18) 0.063(2) 0.077(2) 0.0033(16) 0.0237(16) -0.0042(15)
C20 0.067(2) 0.075(2) 0.076(2) -0.0091(18) 0.0276(18) -0.0020(17)
C21 0.0578(18) 0.0616(19) 0.0657(19) 0.0016(15) 0.0222(15) 0.0139(14)
C22 0.0515(16) 0.0670(19) 0.0604(17) 0.0083(15) 0.0230(14) 0.0168(14)
C23 0.0578(18) 0.0588(18) 0.075(2) 0.0137(15) 0.0301(16) 0.0100(14)
C24 0.0637(18) 0.0545(17) 0.0664(19) 0.0079(14) 0.0323(16) 0.0092(14)
C25 0.0629(19) 0.068(2) 0.094(3) 0.0145(18) 0.0447(19) 0.0081(16)
C26 0.0485(15) 0.0428(15) 0.0661(17) 0.0068(13) 0.0210(13) 0.0033(11)
C27 0.076(2) 0.0493(17) 0.075(2) 0.0001(16) 0.0254(18) -0.0005(15)
C28 0.094(3) 0.0460(18) 0.103(3) -0.0008(19) 0.025(2) -0.0051(18)
C29 0.095(3) 0.051(2) 0.123(4) 0.026(2) 0.046(3) 0.0027(19)
C30 0.080(2) 0.064(2) 0.093(3) 0.028(2) 0.045(2) 0.0138(18)
C31 0.0564(17) 0.0539(17) 0.0709(19) 0.0097(14) 0.0288(15) 0.0089(13)
C32 0.065(2) 0.068(2) 0.109(3) 0.012(2) 0.036(2) 0.0027(17)
C33 0.063(2) 0.074(2) 0.116(3) 0.032(2) 0.043(2) 0.0042(18)
C34 0.067(2) 0.091(3) 0.095(3) 0.026(2) 0.035(2) 0.000(2)
C35 0.068(2) 0.081(2) 0.070(2) 0.0051(18) 0.0326(17) 0.0061(18)

loop_
_atom_type_symbol
_atom_type_description
_atom_type_scat_dispersion_real
_atom_type_scat_dispersion_imag
_atom_type_scat_source
C C 0.0137 0.0067 'International Tables Vol C Tables 4.2.6.8 and 6.1.1.4'
N N 0.0241 0.0134 'International Tables Vol C Tables 4.2.6.8 and 6.1.1.4'
H H 0.0000 0.0000 'International Tables Vol C Tables 4.2.6.8 and 6.1.1.4'

loop_
_geom_angle_atom_site_label_1
_geom_angle_atom_site_label_2
_geom_angle_atom_site_label_3
_geom_angle
_geom_angle_site_symmetry_1
_geom_angle_site_symmetry_3
_geom_angle_publ_flag
C13 N1 C17 132.7(2) . . ?
C13 N1 C12 109.0(2) . . ?
C17 N1 C12 118.2(2) . . ?
C15 N2 C12 118.3(3) . . ?
C6 C1 C2 118.2(3) . . ?
C6 C1 C7 122.7(3) . . ?
C2 C1 C7 119.1(3) . . ?
C3 C2 C1 118.8(3) . . ?
C3 C2 C10 123.3(3) . . ?
C1 C2 C10 117.8(3) . . ?
C4 C3 C2 121.7(4) . . ?
C3 C4 C5 119.1(4) . . ?
C6 C5 C4 121.2(4) . . ?
C5 C6 C1 120.8(4) . . ?
C8 C7 C1 122.1(3) . . ?
C7 C8 C9 118.4(3) . . ?
C7 C8 C11 122.2(3) . . ?
C9 C8 C11 119.4(3) . . ?
C10 C9 C8 120.7(3) . . ?
C9 C10 C2 121.9(3) . . ?
C12 C11 C14 105.7(3) . . ?
C12 C11 C8 126.4(3) . . ?
C14 C11 C8 127.8(3) . . ?
N2 C12 C11 128.5(3) . . ?
N2 C12 N1 122.7(3) . . ?
C11 C12 N1 108.7(2) . . ?
N1 C13 C14 105.5(2) . . ?
N1 C13 C18 126.6(3) . . ?
C14 C13 C18 127.6(3) . . ?
C13 C14 C11 111.1(3) . . ?
C13 C14 C24 124.1(3) . . ?
C11 C14 C24 124.6(3) . . ?
N2 C15 C16 121.1(3) . . ?
N2 C15 C25 118.2(3) . . ?
C16 C15 C25 120.7(3) . . ?
C17 C16 C15 122.3(3) . . ?
C16 C17 N1 116.5(3) . . ?
C16 C17 C26 122.0(3) . . ?
N1 C17 C26 121.3(3) . . ?
C23 C18 C19 118.6(3) . . ?
C23 C18 C13 120.6(3) . . ?
C19 C18 C13 120.7(3) . . ?
C20 C19 C18 122.5(4) . . ?
C19 C20 C21 118.7(4) . . ?
C20 C21 C22 122.6(3) . . ?
C20 C21 C32 121.7(4) . . ?
C22 C21 C32 115.6(3) . . ?
C35 C22 C21 123.2(3) . . ?
C35 C22 C23 119.9(3) . . ?
C21 C22 C23 116.9(3) . . ?
C18 C23 C22 120.4(3) . . ?
N3 C24 C14 177.7(4) . . ?
C27 C26 C31 119.6(3) . . ?
C27 C26 C17 119.8(3) . . ?
C31 C26 C17 120.5(3) . . ?
C26 C27 C28 120.1(4) . . ?
C29 C28 C27 119.6(4) . . ?
C30 C29 C28 120.6(4) . . ?
C29 C30 C31 120.3(4) . . ?
C26 C31 C30 119.6(3) . . ?
C33 C32 C21 121.1(4) . . ?
C32 C33 C34 120.3(4) . . ?
C35 C34 C33 120.5(4) . . ?
C34 C35 C22 119.1(4) . . ?

loop_
_geom_bond_atom_site_label_1
_geom_bond_atom_site_label_2
_geom_bond_distance
_geom_bond_site_symmetry_2
_geom_bond_publ_flag
N1 C13 1.390(4) . ?
N1 C17 1.398(4) . ?
N1 C12 1.416(4) . ?
N2 C15 1.307(4) . ?
N2 C12 1.353(4) . ?
N3 C24 1.133(4) . ?
C1 C6 1.404(5) . ?
C1 C2 1.408(5) . ?
C1 C7 1.413(4) . ?
C2 C3 1.404(5) . ?
C2 C10 1.412(5) . ?
C3 C4 1.357(6) . ?
C4 C5 1.383(6) . ?
C5 C6 1.360(5) . ?
C7 C8 1.360(4) . ?
C8 C9 1.414(5) . ?
C8 C11 1.476(4) . ?
C9 C10 1.355(5) . ?
C11 C12 1.376(4) . ?
C11 C14 1.410(4) . ?
C13 C14 1.391(4) . ?
C13 C18 1.470(4) . ?
C14 C24 1.425(4) . ?
C15 C16 1.417(4) . ?
C15 C25 1.496(4) . ?
C16 C17 1.355(4) . ?
C17 C26 1.476(4) . ?
C18 C23 1.341(5) . ?
C18 C19 1.430(5) . ?
C19 C20 1.359(5) . ?
C20 C21 1.367(5) . ?
C21 C22 1.393(5) . ?
C21 C32 1.477(5) . ?
C22 C35 1.372(5) . ?
C22 C23 1.474(5) . ?
C26 C27 1.380(5) . ?
C26 C31 1.381(4) . ?
C27 C28 1.387(5) . ?
C28 C29 1.367(6) . ?
C29 C30 1.364(6) . ?
C30 C31 1.383(5) . ?
C32 C33 1.308(6) . ?
C33 C34 1.438(7) . ?
C34 C35 1.360(5) . ?
